data_7230635
loop_
_publ_author_name
'Orita, Ryoji'
'Franckevi\<cius, Marius'
'Vy\<sniauskas, Aurimas'
'Gulbinas, Vidmantas'
'Sugiyama, Haruki'
'Uekusa, Hidehiro'
'Kanosue, Kenta'
'Ishige, Ryohei'
'Ando, Shinji'

_publ_section_title
;
 Enhanced fluorescence of phthalimide compounds induced by the
 incorporation of electron-donating alicyclic amino groups.
;
_journal_issue 23
_journal_name_full 'Physical chemistry chemical physics : PCCP'
_journal_page_first 16033
_journal_page_last 16044
_journal_paper_doi 10.1039/c8cp01999a
_journal_volume 20
_journal_year 2018
_chemical_formula_moiety 'C18 H22 N2 O2'
_chemical_formula_sum 'C18 H22 N2 O2'
_chemical_formula_weight 298.37
_chemical_name_common 3PryNHPI
_chemical_name_systematic 3PryNHPI
_space_group_crystal_system monoclinic
_space_group_IT_number 14
_space_group_name_Hall '-P 2ybc'
_space_group_name_H-M_alt 'P 1 21/c 1'
_symmetry_space_group_name_Hall '-P 2ybc'
_symmetry_space_group_name_H-M 'P 1 21/c 1'
_atom_sites_solution_hydrogens geom
_audit_creation_method SHELXL-2014/7
_audit_update_record
;
2018-01-10 deposited with the CCDC.
2018-05-14 downloaded from the CCDC.
;
_cell_angle_alpha 90
_cell_angle_beta 99.080(4)
_cell_angle_gamma 90
_cell_formula_units_Z 8
_cell_length_a 10.7455(9)
_cell_length_b 26.6113(17)
_cell_length_c 10.8489(7)
_cell_measurement_reflns_used 34611
_cell_measurement_temperature 173(2)
_cell_measurement_theta_max 68.247
_cell_measurement_theta_min 3.322
_cell_volume 3063.4(4)
_computing_cell_refinement VM-SPIDER
_computing_data_collection VM-SPIDER
_computing_data_reduction VM-SPIDER
_computing_structure_refinement 'SHELXL-2014/7 (Sheldrick, 2014)'
_computing_structure_solution shelxs
_diffrn_ambient_temperature 173(2)
_diffrn_detector_area_resol_mean 10.0
_diffrn_measured_fraction_theta_full 1.000
_diffrn_measured_fraction_theta_max 0.999
_diffrn_measurement_device_type 'RIGAKU R-AXIS RAPID'
_diffrn_measurement_method \w-scan
_diffrn_radiation_type CuK\a
_diffrn_radiation_wavelength 1.54186
_diffrn_reflns_av_R_equivalents 0.1072
_diffrn_reflns_av_unetI/netI 0.1208
_diffrn_reflns_Laue_measured_fraction_full 1.000
_diffrn_reflns_Laue_measured_fraction_max 0.999
_diffrn_reflns_limit_h_max 12
_diffrn_reflns_limit_h_min -12
_diffrn_reflns_limit_k_max 32
_diffrn_reflns_limit_k_min -32
_diffrn_reflns_limit_l_max 12
_diffrn_reflns_limit_l_min -13
_diffrn_reflns_number 34608
_diffrn_reflns_point_group_measured_fraction_full 1.000
_diffrn_reflns_point_group_measured_fraction_max 0.999
_diffrn_reflns_theta_full 67.686
_diffrn_reflns_theta_max 68.247
_diffrn_reflns_theta_min 4.166
_diffrn_source 'rotating anode x-ray'
_exptl_absorpt_coefficient_mu 0.675
_exptl_absorpt_correction_T_max 0.937
_exptl_absorpt_correction_T_min 0.664
_exptl_absorpt_correction_type multi-scan
_exptl_absorpt_process_details 'abscor T.Higashi RIGAKU'
_exptl_crystal_colour yellow
_exptl_crystal_density_diffrn 1.294
_exptl_crystal_description platelet
_exptl_crystal_F_000 1280
_exptl_crystal_size_max 0.338
_exptl_crystal_size_mid 0.099
_exptl_crystal_size_min 0.098
_refine_diff_density_max 0.241
_refine_diff_density_min -0.232
_refine_diff_density_rms 0.052
_refine_ls_extinction_method none
_refine_ls_goodness_of_fit_ref 0.833
_refine_ls_hydrogen_treatment constr
_refine_ls_matrix_type full
_refine_ls_number_parameters 397
_refine_ls_number_reflns 5591
_refine_ls_number_restraints 0
_refine_ls_restrained_S_all 0.833
_refine_ls_R_factor_all 0.0917
_refine_ls_R_factor_gt 0.0489
_refine_ls_shift/su_max 0.000
_refine_ls_shift/su_mean 0.000
_refine_ls_structure_factor_coef Fsqd
_refine_ls_weighting_details 'w=1/[\s^2^(Fo^2^)+(0.0374P)^2^] where P=(Fo^2^+2Fc^2^)/3'
_refine_ls_weighting_scheme calc
_refine_ls_wR_factor_gt 0.0944
_refine_ls_wR_factor_ref 0.1187
_reflns_Friedel_coverage 0.000
_reflns_number_gt 2760
_reflns_number_total 5591
_reflns_threshold_expression 'I > 2\s(I)'
_cod_data_source_file c8cp01999a2.cif
_cod_data_source_block shelx_CCDC1
_cod_depositor_comments 'Adding full bibliography for 7230632--7230635.cif.'
_cod_database_code 7230635
_shelx_shelxl_version_number 2014/7
_shelx_space_group_comment
; 
The symmetry employed for this shelxl refinement is uniquely defined 
by the following loop, which should always be used as a source of 
symmetry information in preference to the above space-group names. 
They are only intended as comments. 
;
_shelx_estimated_absorpt_t_min 0.804
_shelx_estimated_absorpt_t_max 0.937

loop_
_space_group_symop_operation_xyz
'x, y, z'
'-x, y+1/2, -z+1/2'
'-x, -y, -z'
'x, -y-1/2, z-1/2'

loop_
_atom_site_label
_atom_site_type_symbol
_atom_site_fract_x
_atom_site_fract_y
_atom_site_fract_z
_atom_site_U_iso_or_equiv
_atom_site_adp_type
_atom_site_occupancy
_atom_site_site_symmetry_order
_atom_site_calc_flag
_atom_site_refinement_flags_posn
_atom_site_refinement_flags_adp
C1 C 0.2287(2) 0.61601(8) 1.0624(2) 0.0409(7) Uani 1 1 d . .
H1A H 0.2503 0.6247 1.1520 0.049 Uiso 1 1 calc R U
H1B H 0.1450 0.6302 1.0293 0.049 Uiso 1 1 calc R U
N1 N 0.23043(19) 0.56109(7) 1.04374(17) 0.0361(5) Uani 1 1 d . .
O1 O 0.31705(16) 0.44168(6) 0.97689(16) 0.0482(5) Uani 1 1 d . .
C2 C 0.3283(3) 0.63504(9) 0.9896(2) 0.0516(8) Uani 1 1 d . .
H2A H 0.3088 0.6695 0.9579 0.062 Uiso 1 1 calc R U
H2B H 0.4129 0.6348 1.0414 0.062 Uiso 1 1 calc R U
O2 O 0.02881(16) 0.35957(6) 1.16857(16) 0.0504(5) Uani 1 1 d . .
N2 N 0.17517(18) 0.39052(6) 1.05279(17) 0.0349(5) Uani 1 1 d . .
C3 C 0.3207(3) 0.59769(9) 0.8838(2) 0.0513(8) Uani 1 1 d . .
H3A H 0.2485 0.6052 0.8177 0.062 Uiso 1 1 calc R U
H3B H 0.3992 0.5978 0.8467 0.062 Uiso 1 1 calc R U
N3 N 0.30891(19) 0.44821(7) 0.43502(18) 0.0375(5) Uani 1 1 d . .
O3 O 0.20349(18) 0.55095(6) 0.57673(17) 0.0585(6) Uani 1 1 d . .
C4 C 0.3030(2) 0.54794(8) 0.9453(2) 0.0371(6) Uani 1 1 d . .
H4A H 0.2560 0.5240 0.8853 0.045 Uiso 1 1 calc R U
H4B H 0.3851 0.5329 0.9807 0.045 Uiso 1 1 calc R U
N4 N 0.28566(18) 0.61871(6) 0.48821(17) 0.0342(5) Uani 1 1 d . .
O4 O 0.39872(16) 0.66916(6) 0.37061(16) 0.0528(5) Uani 1 1 d . .
C5 C 0.1603(2) 0.52916(8) 1.1021(2) 0.0326(6) Uani 1 1 d . .
C6 C 0.0794(2) 0.55048(9) 1.1817(2) 0.0396(6) Uani 1 1 d . .
H6 H 0.0797 0.5859 1.1923 0.048 Uiso 1 1 calc R U
C7 C 0.0021(2) 0.52246(10) 1.2429(2) 0.0440(7) Uani 1 1 d . .
H7 H -0.0493 0.5390 1.2941 0.053 Uiso 1 1 calc R U
C8 C -0.0036(2) 0.47020(9) 1.2323(2) 0.0404(7) Uani 1 1 d . .
H8 H -0.0574 0.4505 1.2746 0.048 Uiso 1 1 calc R U
C9 C 0.0736(2) 0.44924(9) 1.1569(2) 0.0340(6) Uani 1 1 d . .
C10 C 0.1558(2) 0.47606(8) 1.0934(2) 0.0299(6) Uani 1 1 d . .
C11 C 0.2266(2) 0.43789(9) 1.0318(2) 0.0354(6) Uani 1 1 d . .
C13 C 0.0841(2) 0.39495(9) 1.1312(2) 0.0371(6) Uani 1 1 d . .
C14 C 0.3473(2) 0.32767(8) 1.0655(2) 0.0452(7) Uani 1 1 d . .
H14A H 0.3525 0.3265 1.1574 0.054 Uiso 1 1 calc R U
H14B H 0.4072 0.3535 1.0453 0.054 Uiso 1 1 calc R U
C15 C 0.1985(3) 0.34075(9) 0.8640(2) 0.0467(7) Uani 1 1 d . .
H15A H 0.1098 0.3482 0.8286 0.056 Uiso 1 1 calc R U
H15B H 0.2522 0.3670 0.8345 0.056 Uiso 1 1 calc R U
C16 C 0.3846(3) 0.27658(9) 1.0186(3) 0.0565(8) Uani 1 1 d . .
H16A H 0.3315 0.2501 1.0480 0.068 Uiso 1 1 calc R U
H16B H 0.4735 0.2694 1.0538 0.068 Uiso 1 1 calc R U
C17 C 0.2348(3) 0.28952(9) 0.8177(2) 0.0543(8) Uani 1 1 d . .
H17A H 0.2287 0.2903 0.7257 0.065 Uiso 1 1 calc R U
H17B H 0.1753 0.2638 0.8391 0.065 Uiso 1 1 calc R U
C18 C 0.3687(3) 0.27535(9) 0.8762(3) 0.0550(8) Uani 1 1 d . .
H18A H 0.4290 0.2991 0.8473 0.066 Uiso 1 1 calc R U
H18B H 0.3883 0.2412 0.8484 0.066 Uiso 1 1 calc R U
C19 C 0.3383(2) 0.39694(8) 0.3989(2) 0.0470(7) Uani 1 1 d . .
H19A H 0.4304 0.3908 0.4150 0.056 Uiso 1 1 calc R U
H19B H 0.3068 0.3910 0.3093 0.056 Uiso 1 1 calc R U
C20 C 0.2708(3) 0.36352(9) 0.4804(3) 0.0589(8) Uani 1 1 d . .
H20A H 0.2428 0.3318 0.4370 0.071 Uiso 1 1 calc R U
H20B H 0.3259 0.3555 0.5600 0.071 Uiso 1 1 calc R U
C21 C 0.1604(3) 0.39453(9) 0.5028(3) 0.0562(8) Uani 1 1 d . .
H21A H 0.1305 0.3840 0.5806 0.067 Uiso 1 1 calc R U
H21B H 0.0901 0.3913 0.4323 0.067 Uiso 1 1 calc R U
C22 C 0.2093(2) 0.44809(8) 0.5135(2) 0.0393(6) Uani 1 1 d . .
H22A H 0.1418 0.4723 0.4820 0.047 Uiso 1 1 calc R U
H22B H 0.2438 0.4565 0.6011 0.047 Uiso 1 1 calc R U
C23 C 0.3617(2) 0.48940(8) 0.3897(2) 0.0327(6) Uani 1 1 d . .
C24 C 0.4468(2) 0.48145(10) 0.3020(2) 0.0431(7) Uani 1 1 d . .
H24 H 0.4632 0.4479 0.2791 0.052 Uiso 1 1 calc R U
C25 C 0.5055(2) 0.51977(10) 0.2496(2) 0.0475(7) Uani 1 1 d . .
H25 H 0.5613 0.5120 0.1925 0.057 Uiso 1 1 calc R U
C26 C 0.4859(2) 0.56946(10) 0.2775(2) 0.0452(7) Uani 1 1 d . .
H26 H 0.5266 0.5961 0.2415 0.054 Uiso 1 1 calc R U
C27 C 0.4040(2) 0.57806(8) 0.3603(2) 0.0346(6) Uani 1 1 d . .
C28 C 0.3430(2) 0.54022(8) 0.4182(2) 0.0298(6) Uani 1 1 d . .
C29 C 0.2685(2) 0.56652(8) 0.5029(2) 0.0346(6) Uani 1 1 d . .
C30 C 0.3673(2) 0.62794(9) 0.4027(2) 0.0375(6) Uani 1 1 d . .
C31 C 0.2178(2) 0.65653(8) 0.5492(2) 0.0365(6) Uani 1 1 d . .
H31 H 0.1695 0.6382 0.6068 0.044 Uiso 1 1 calc R U
C32 C 0.3048(2) 0.69303(9) 0.6287(2) 0.0491(7) Uani 1 1 d . .
H32A H 0.3533 0.7126 0.5749 0.059 Uiso 1 1 calc R U
H32B H 0.3653 0.6742 0.6899 0.059 Uiso 1 1 calc R U
C33 C 0.1217(2) 0.68441(9) 0.4550(2) 0.0473(7) Uani 1 1 d . .
H33A H 0.0651 0.6599 0.4055 0.057 Uiso 1 1 calc R U
H33B H 0.1659 0.7038 0.3971 0.057 Uiso 1 1 calc R U
C34 C 0.0442(3) 0.72006(10) 0.5232(3) 0.0598(8) Uani 1 1 d . .
H34A H -0.0151 0.7392 0.4614 0.072 Uiso 1 1 calc R U
H34B H -0.0059 0.7003 0.5752 0.072 Uiso 1 1 calc R U
C35 C 0.2277(3) 0.72864(10) 0.6973(3) 0.0630(9) Uani 1 1 d . .
H35A H 0.1853 0.7093 0.7565 0.076 Uiso 1 1 calc R U
H35B H 0.2846 0.7533 0.7457 0.076 Uiso 1 1 calc R U
C36 C 0.1294(3) 0.75629(9) 0.6053(3) 0.0665(10) Uani 1 1 d . .
H36A H 0.0776 0.7777 0.6520 0.080 Uiso 1 1 calc R U
H36B H 0.1724 0.7785 0.5521 0.080 Uiso 1 1 calc R U
C12 C 0.2142(2) 0.34215(8) 1.0065(2) 0.0380(6) Uani 1 1 d . .
H12 H 0.1564 0.3161 1.0322 0.046 Uiso 1 1 calc R U

loop_
_atom_site_aniso_label
_atom_site_aniso_U_11
_atom_site_aniso_U_22
_atom_site_aniso_U_33
_atom_site_aniso_U_23
_atom_site_aniso_U_13
_atom_site_aniso_U_12
C1 0.0472(18) 0.0255(13) 0.0494(16) -0.0057(11) 0.0062(14) 0.0002(12)
N1 0.0418(14) 0.0276(11) 0.0415(12) -0.0064(9) 0.0148(11) 0.0014(10)
O1 0.0512(13) 0.0339(10) 0.0680(13) -0.0036(9) 0.0358(11) 0.0000(9)
C2 0.059(2) 0.0338(15) 0.0641(19) -0.0040(13) 0.0151(16) -0.0060(14)
O2 0.0518(13) 0.0458(11) 0.0576(12) 0.0056(9) 0.0205(10) -0.0095(9)
N2 0.0382(14) 0.0267(11) 0.0421(12) 0.0004(9) 0.0135(11) -0.0015(9)
C3 0.062(2) 0.0377(16) 0.0573(18) 0.0004(13) 0.0199(16) -0.0043(14)
N3 0.0419(15) 0.0277(11) 0.0446(13) -0.0065(9) 0.0116(11) 0.0050(10)
O3 0.0813(16) 0.0297(10) 0.0781(14) -0.0058(9) 0.0544(12) -0.0058(9)
C4 0.0387(17) 0.0342(14) 0.0406(15) -0.0035(11) 0.0133(13) -0.0003(12)
N4 0.0400(14) 0.0247(11) 0.0403(12) 0.0008(9) 0.0142(10) -0.0022(9)
O4 0.0599(14) 0.0402(11) 0.0617(12) 0.0102(9) 0.0207(11) -0.0050(9)
C5 0.0279(16) 0.0335(14) 0.0350(14) -0.0027(10) 0.0004(12) 0.0029(12)
C6 0.0361(18) 0.0391(15) 0.0440(15) -0.0044(12) 0.0075(13) 0.0064(13)
C7 0.0400(19) 0.0524(17) 0.0412(15) -0.0055(13) 0.0121(14) 0.0108(14)
C8 0.0312(17) 0.0529(17) 0.0394(15) 0.0046(12) 0.0128(13) 0.0018(13)
C9 0.0302(16) 0.0383(14) 0.0333(13) 0.0017(11) 0.0048(12) -0.0010(12)
C10 0.0277(16) 0.0301(13) 0.0325(13) -0.0009(10) 0.0072(11) 0.0027(11)
C11 0.0332(17) 0.0316(14) 0.0425(15) -0.0010(11) 0.0100(13) 0.0011(12)
C13 0.0312(18) 0.0412(15) 0.0382(15) 0.0028(12) 0.0034(13) -0.0021(12)
C14 0.0504(19) 0.0341(15) 0.0502(17) -0.0051(12) 0.0044(14) 0.0051(13)
C15 0.0558(19) 0.0427(16) 0.0419(16) -0.0050(12) 0.0082(14) -0.0014(14)
C16 0.059(2) 0.0362(16) 0.073(2) -0.0054(14) 0.0064(17) 0.0099(14)
C17 0.068(2) 0.0446(17) 0.0521(18) -0.0113(13) 0.0153(16) -0.0055(15)
C18 0.061(2) 0.0371(16) 0.071(2) -0.0119(14) 0.0231(18) -0.0011(15)
C19 0.054(2) 0.0328(14) 0.0523(17) -0.0104(12) 0.0006(15) 0.0100(13)
C20 0.070(2) 0.0292(15) 0.075(2) -0.0035(14) 0.0061(18) 0.0045(15)
C21 0.071(2) 0.0331(15) 0.0659(19) -0.0040(13) 0.0158(17) -0.0014(15)
C22 0.0457(18) 0.0300(14) 0.0443(15) -0.0013(11) 0.0135(14) 0.0000(12)
C23 0.0317(16) 0.0375(14) 0.0285(13) -0.0031(10) 0.0040(11) 0.0057(12)
C24 0.0444(19) 0.0458(16) 0.0393(15) -0.0069(12) 0.0074(14) 0.0113(13)
C25 0.0406(19) 0.0622(19) 0.0413(16) -0.0036(13) 0.0115(14) 0.0100(15)
C26 0.0391(19) 0.0543(17) 0.0445(16) 0.0047(13) 0.0133(14) 0.0029(14)
C27 0.0320(17) 0.0371(14) 0.0348(14) 0.0035(11) 0.0060(12) 0.0020(12)
C28 0.0292(16) 0.0310(13) 0.0291(13) -0.0030(10) 0.0042(11) 0.0047(11)
C29 0.0409(18) 0.0263(13) 0.0381(14) -0.0010(10) 0.0110(13) -0.0028(12)
C30 0.0343(17) 0.0353(14) 0.0424(15) 0.0031(11) 0.0043(13) -0.0020(12)
C31 0.0445(18) 0.0224(12) 0.0456(15) -0.0015(10) 0.0162(13) 0.0014(12)
C32 0.053(2) 0.0411(16) 0.0531(17) -0.0097(13) 0.0087(15) -0.0048(14)
C33 0.0458(19) 0.0463(16) 0.0501(17) 0.0026(13) 0.0087(14) 0.0059(14)
C34 0.061(2) 0.0464(18) 0.074(2) 0.0028(15) 0.0165(18) 0.0177(16)
C35 0.072(2) 0.0451(18) 0.074(2) -0.0251(15) 0.0173(19) -0.0061(16)
C36 0.081(3) 0.0248(15) 0.102(3) -0.0059(16) 0.040(2) 0.0012(16)
C12 0.0426(18) 0.0244(13) 0.0480(16) -0.0040(11) 0.0100(13) -0.0051(12)

loop_
_atom_type_symbol
_atom_type_description
_atom_type_scat_dispersion_real
_atom_type_scat_dispersion_imag
_atom_type_scat_source
C C 0.0181 0.0091 'International Tables Vol C Tables 4.2.6.8 and 6.1.1.4'
H H 0.0000 0.0000 'International Tables Vol C Tables 4.2.6.8 and 6.1.1.4'
O O 0.0492 0.0322 'International Tables Vol C Tables 4.2.6.8 and 6.1.1.4'
N N 0.0311 0.0180 'International Tables Vol C Tables 4.2.6.8 and 6.1.1.4'

loop_
_geom_angle_atom_site_label_1
_geom_angle_atom_site_label_2
_geom_angle_atom_site_label_3
_geom_angle
N1 C1 C2 103.56(19)
N1 C1 H1A 111.0
C2 C1 H1A 111.0
N1 C1 H1B 111.0
C2 C1 H1B 111.0
H1A C1 H1B 109.0
C5 N1 C4 126.22(19)
C5 N1 C1 122.4(2)
C4 N1 C1 110.93(18)
C3 C2 C1 102.6(2)
C3 C2 H2A 111.2
C1 C2 H2A 111.2
C3 C2 H2B 111.2
C1 C2 H2B 111.2
H2A C2 H2B 109.2
C13 N2 C11 110.7(2)
C13 N2 C12 123.19(19)
C11 N2 C12 126.1(2)
C4 C3 C2 103.7(2)
C4 C3 H3A 111.0
C2 C3 H3A 111.0
C4 C3 H3B 111.0
C2 C3 H3B 111.0
H3A C3 H3B 109.0
C23 N3 C19 122.2(2)
C23 N3 C22 126.45(18)
C19 N3 C22 111.11(19)
N1 C4 C3 103.47(18)
N1 C4 H4A 111.1
C3 C4 H4A 111.1
N1 C4 H4B 111.1
C3 C4 H4B 111.1
H4A C4 H4B 109.0
C30 N4 C29 110.8(2)
C30 N4 C31 126.22(19)
C29 N4 C31 122.8(2)
N1 C5 C10 127.5(2)
N1 C5 C6 117.8(2)
C10 C5 C6 114.6(2)
C7 C6 C5 123.4(2)
C7 C6 H6 118.3
C5 C6 H6 118.3
C6 C7 C8 121.8(2)
C6 C7 H7 119.1
C8 C7 H7 119.1
C9 C8 C7 115.5(2)
C9 C8 H8 122.2
C7 C8 H8 122.2
C8 C9 C10 125.1(2)
C8 C9 C13 125.5(2)
C10 C9 C13 109.4(2)
C9 C10 C5 119.6(2)
C9 C10 C11 106.3(2)
C5 C10 C11 134.1(2)
O1 C11 N2 121.0(2)
O1 C11 C10 131.7(2)
N2 C11 C10 107.2(2)
O2 C13 N2 124.2(2)
O2 C13 C9 129.6(2)
N2 C13 C9 106.2(2)
C12 C14 C16 111.4(2)
C12 C14 H14A 109.4
C16 C14 H14A 109.4
C12 C14 H14B 109.4
C16 C14 H14B 109.4
H14A C14 H14B 108.0
C17 C15 C12 111.2(2)
C17 C15 H15A 109.4
C12 C15 H15A 109.4
C17 C15 H15B 109.4
C12 C15 H15B 109.4
H15A C15 H15B 108.0
C14 C16 C18 111.3(2)
C14 C16 H16A 109.4
C18 C16 H16A 109.4
C14 C16 H16B 109.4
C18 C16 H16B 109.4
H16A C16 H16B 108.0
C15 C17 C18 110.9(2)
C15 C17 H17A 109.5
C18 C17 H17A 109.5
C15 C17 H17B 109.5
C18 C17 H17B 109.5
H17A C17 H17B 108.0
C17 C18 C16 111.3(2)
C17 C18 H18A 109.4
C16 C18 H18A 109.4
C17 C18 H18B 109.4
C16 C18 H18B 109.4
H18A C18 H18B 108.0
N3 C19 C20 104.2(2)
N3 C19 H19A 110.9
C20 C19 H19A 110.9
N3 C19 H19B 110.9
C20 C19 H19B 110.9
H19A C19 H19B 108.9
C21 C20 C19 103.6(2)
C21 C20 H20A 111.0
C19 C20 H20A 111.0
C21 C20 H20B 111.0
C19 C20 H20B 111.0
H20A C20 H20B 109.0
C20 C21 C22 104.9(2)
C20 C21 H21A 110.8
C22 C21 H21A 110.8
C20 C21 H21B 110.8
C22 C21 H21B 110.8
H21A C21 H21B 108.8
N3 C22 C21 103.44(19)
N3 C22 H22A 111.1
C21 C22 H22A 111.1
N3 C22 H22B 111.1
C21 C22 H22B 111.1
H22A C22 H22B 109.0
N3 C23 C28 127.7(2)
N3 C23 C24 117.8(2)
C28 C23 C24 114.5(2)
C25 C24 C23 123.3(2)
C25 C24 H24 118.4
C23 C24 H24 118.4
C24 C25 C26 121.7(3)
C24 C25 H25 119.1
C26 C25 H25 119.1
C27 C26 C25 116.1(2)
C27 C26 H26 122.0
C25 C26 H26 122.0
C26 C27 C28 124.5(2)
C26 C27 C30 125.7(2)
C28 C27 C30 109.8(2)
C27 C28 C23 119.9(2)
C27 C28 C29 105.9(2)
C23 C28 C29 134.2(2)
O3 C29 N4 120.6(2)
O3 C29 C28 132.0(2)
N4 C29 C28 107.5(2)
O4 C30 N4 125.6(2)
O4 C30 C27 128.5(2)
N4 C30 C27 106.0(2)
N4 C31 C32 113.1(2)
N4 C31 C33 111.39(19)
C32 C31 C33 111.1(2)
N4 C31 H31 107.0
C32 C31 H31 107.0
C33 C31 H31 107.0
C31 C32 C35 110.0(2)
C31 C32 H32A 109.7
C35 C32 H32A 109.7
C31 C32 H32B 109.7
C35 C32 H32B 109.7
H32A C32 H32B 108.2
C31 C33 C34 109.9(2)
C31 C33 H33A 109.7
C34 C33 H33A 109.7
C31 C33 H33B 109.7
C34 C33 H33B 109.7
H33A C33 H33B 108.2
C36 C34 C33 110.7(2)
C36 C34 H34A 109.5
C33 C34 H34A 109.5
C36 C34 H34B 109.5
C33 C34 H34B 109.5
H34A C34 H34B 108.1
C36 C35 C32 110.7(2)
C36 C35 H35A 109.5
C32 C35 H35A 109.5
C36 C35 H35B 109.5
C32 C35 H35B 109.5
H35A C35 H35B 108.1
C34 C36 C35 111.7(2)
C34 C36 H36A 109.3
C35 C36 H36A 109.3
C34 C36 H36B 109.3
C35 C36 H36B 109.3
H36A C36 H36B 107.9
N2 C12 C14 112.27(19)
N2 C12 C15 112.07(19)
C14 C12 C15 111.4(2)
N2 C12 H12 106.9
C14 C12 H12 106.9
C15 C12 H12 106.9

loop_
_geom_bond_atom_site_label_1
_geom_bond_atom_site_label_2
_geom_bond_distance
C1 N1 1.476(3)
C1 C2 1.514(3)
C1 H1A 0.9900
C1 H1B 0.9900
N1 C5 1.357(3)
N1 C4 1.460(3)
O1 C11 1.221(2)
C2 C3 1.511(3)
C2 H2A 0.9900
C2 H2B 0.9900
O2 C13 1.216(3)
N2 C13 1.400(3)
N2 C11 1.409(3)
N2 C12 1.467(3)
C3 C4 1.509(3)
C3 H3A 0.9900
C3 H3B 0.9900
N3 C23 1.361(3)
N3 C19 1.468(3)
N3 C22 1.469(3)
O3 C29 1.215(3)
C4 H4A 0.9900
C4 H4B 0.9900
N4 C30 1.396(3)
N4 C29 1.413(3)
N4 C31 1.461(3)
O4 C30 1.214(2)
C5 C10 1.417(3)
C5 C6 1.435(3)
C6 C7 1.364(3)
C6 H6 0.9500
C7 C8 1.396(3)
C7 H7 0.9500
C8 C9 1.373(3)
C8 H8 0.9500
C9 C10 1.399(3)
C9 C13 1.479(3)
C10 C11 1.489(3)
C14 C12 1.521(3)
C14 C16 1.527(3)
C14 H14A 0.9900
C14 H14B 0.9900
C15 C17 1.525(3)
C15 C12 1.529(3)
C15 H15A 0.9900
C15 H15B 0.9900
C16 C18 1.529(3)
C16 H16A 0.9900
C16 H16B 0.9900
C17 C18 1.526(3)
C17 H17A 0.9900
C17 H17B 0.9900
C18 H18A 0.9900
C18 H18B 0.9900
C19 C20 1.518(3)
C19 H19A 0.9900
C19 H19B 0.9900
C20 C21 1.496(3)
C20 H20A 0.9900
C20 H20B 0.9900
C21 C22 1.517(3)
C21 H21A 0.9900
C21 H21B 0.9900
C22 H22A 0.9900
C22 H22B 0.9900
C23 C28 1.408(3)
C23 C24 1.436(3)
C24 C25 1.369(3)
C24 H24 0.9500
C25 C26 1.380(3)
C25 H25 0.9500
C26 C27 1.372(3)
C26 H26 0.9500
C27 C28 1.403(3)
C27 C30 1.478(3)
C28 C29 1.486(3)
C31 C32 1.518(3)
C31 C33 1.526(3)
C31 H31 1.0000
C32 C35 1.527(3)
C32 H32A 0.9900
C32 H32B 0.9900
C33 C34 1.528(3)
C33 H33A 0.9900
C33 H33B 0.9900
C34 C36 1.518(4)
C34 H34A 0.9900
C34 H34B 0.9900
C35 C36 1.523(4)
C35 H35A 0.9900
C35 H35B 0.9900
C36 H36A 0.9900
C36 H36B 0.9900
C12 H12 1.0000

loop_
_geom_torsion_atom_site_label_1
_geom_torsion_atom_site_label_2
_geom_torsion_atom_site_label_3
_geom_torsion_atom_site_label_4
_geom_torsion
C2 C1 N1 C5 175.0(2)
C2 C1 N1 C4 -12.1(2)
N1 C1 C2 C3 31.8(2)
C1 C2 C3 C4 -40.1(3)
C5 N1 C4 C3 159.9(2)
C1 N1 C4 C3 -12.7(2)
C2 C3 C4 N1 32.5(3)
C4 N1 C5 C10 9.4(4)
C1 N1 C5 C10 -178.8(2)
C4 N1 C5 C6 -169.9(2)
C1 N1 C5 C6 1.9(3)
N1 C5 C6 C7 178.3(2)
C10 C5 C6 C7 -1.1(3)
C5 C6 C7 C8 0.1(4)
C6 C7 C8 C9 0.1(4)
C7 C8 C9 C10 0.8(4)
C7 C8 C9 C13 -180.0(2)
C8 C9 C10 C5 -1.9(4)
C13 C9 C10 C5 178.8(2)
C8 C9 C10 C11 175.8(2)
C13 C9 C10 C11 -3.5(3)
N1 C5 C10 C9 -177.5(2)
C6 C5 C10 C9 1.9(3)
N1 C5 C10 C11 5.6(4)
C6 C5 C10 C11 -175.0(2)
C13 N2 C11 O1 172.1(2)
C12 N2 C11 O1 -4.6(4)
C13 N2 C11 C10 -4.7(3)
C12 N2 C11 C10 178.6(2)
C9 C10 C11 O1 -171.3(3)
C5 C10 C11 O1 5.9(5)
C9 C10 C11 N2 5.0(3)
C5 C10 C11 N2 -177.8(2)
C11 N2 C13 O2 -176.8(2)
C12 N2 C13 O2 0.1(4)
C11 N2 C13 C9 2.6(2)
C12 N2 C13 C9 179.4(2)
C8 C9 C13 O2 0.7(4)
C10 C9 C13 O2 -180.0(2)
C8 C9 C13 N2 -178.6(2)
C10 C9 C13 N2 0.8(3)
C12 C14 C16 C18 54.9(3)
C12 C15 C17 C18 -55.7(3)
C15 C17 C18 C16 55.9(3)
C14 C16 C18 C17 -55.4(3)
C23 N3 C19 C20 174.3(2)
C22 N3 C19 C20 -11.2(3)
N3 C19 C20 C21 29.0(3)
C19 C20 C21 C22 -36.2(3)
C23 N3 C22 C21 163.3(2)
C19 N3 C22 C21 -10.9(3)
C20 C21 C22 N3 29.1(3)
C19 N3 C23 C28 -178.9(2)
C22 N3 C23 C28 7.5(4)
C19 N3 C23 C24 1.2(3)
C22 N3 C23 C24 -172.5(2)
N3 C23 C24 C25 179.8(2)
C28 C23 C24 C25 -0.1(3)
C23 C24 C25 C26 -0.4(4)
C24 C25 C26 C27 -0.2(4)
C25 C26 C27 C28 1.3(4)
C25 C26 C27 C30 -179.1(2)
C26 C27 C28 C23 -1.8(4)
C30 C27 C28 C23 178.6(2)
C26 C27 C28 C29 177.8(2)
C30 C27 C28 C29 -1.8(3)
N3 C23 C28 C27 -178.8(2)
C24 C23 C28 C27 1.1(3)
N3 C23 C28 C29 1.7(4)
C24 C23 C28 C29 -178.4(2)
C30 N4 C29 O3 177.7(2)
C31 N4 C29 O3 -6.5(4)
C30 N4 C29 C28 -1.2(3)
C31 N4 C29 C28 174.68(19)
C27 C28 C29 O3 -176.8(3)
C23 C28 C29 O3 2.7(5)
C27 C28 C29 N4 1.8(2)
C23 C28 C29 N4 -178.6(2)
C29 N4 C30 O4 179.4(2)
C31 N4 C30 O4 3.7(4)
C29 N4 C30 C27 0.1(2)
C31 N4 C30 C27 -175.6(2)
C26 C27 C30 O4 2.3(4)
C28 C27 C30 O4 -178.1(2)
C26 C27 C30 N4 -178.5(2)
C28 C27 C30 N4 1.1(3)
C30 N4 C31 C32 -60.8(3)
C29 N4 C31 C32 124.0(2)
C30 N4 C31 C33 65.1(3)
C29 N4 C31 C33 -110.1(2)
N4 C31 C32 C35 -175.5(2)
C33 C31 C32 C35 58.4(3)
N4 C31 C33 C34 174.7(2)
C32 C31 C33 C34 -58.3(3)
C31 C33 C34 C36 56.4(3)
C31 C32 C35 C36 -56.5(3)
C33 C34 C36 C35 -55.8(3)
C32 C35 C36 C34 55.9(3)
C13 N2 C12 C14 -109.6(2)
C11 N2 C12 C14 66.8(3)
C13 N2 C12 C15 124.1(2)
C11 N2 C12 C15 -59.5(3)
C16 C14 C12 N2 178.5(2)
C16 C14 C12 C15 -54.9(3)
C17 C15 C12 N2 -177.8(2)
C17 C15 C12 C14 55.4(3)
